data_7133513
loop_
_publ_author_name
'Ajithkumar, V. S.'
'Ghanwat, Pratiksha B.'
'Saha, Sougata'
'Pati, Swapan K.'
'Sen, Sakya S.'

_publ_section_title
;
 Stereodivergent sila-germylenation <i>vs.</i> sila-stannylenation of an
 internal alkyne.
;
_journal_issue 72
_journal_name_full 'Chemical communications (Cambridge, England)'
_journal_page_first 9837
_journal_page_last 9840
_journal_paper_doi 10.1039/d4cc02101k
_journal_volume 60
_journal_year 2024
_chemical_formula_moiety 'C30 H56 N2 O4 Si4 Sn'
_chemical_formula_sum 'C30 H56 N2 O4 Si4 Sn'
_chemical_formula_weight 739.81
_space_group_crystal_system monoclinic
_space_group_IT_number 14
_space_group_name_Hall '-P 2yn'
_space_group_name_H-M_alt 'P 1 21/n 1'
_atom_sites_solution_hydrogens geom
_atom_sites_solution_primary direct
_atom_sites_solution_secondary 'difference Fourier'
_audit_creation_method SHELXL-2019/1
_audit_update_record
;
2024-04-12 deposited with the CCDC.	2024-08-13 downloaded from the CCDC.
;
_cell_angle_alpha 90
_cell_angle_beta 99.290(3)
_cell_angle_gamma 90
_cell_formula_units_Z 4
_cell_length_a 10.2751(10)
_cell_length_b 15.1910(14)
_cell_length_c 25.182(3)
_cell_measurement_reflns_used 9703
_cell_measurement_temperature 100(2)
_cell_measurement_theta_max 0.209
_cell_measurement_theta_min 0.168
_cell_volume 3879.1(7)
_computing_cell_refinement 'Bruker SAINT'
_computing_data_collection 'Bruker APEX2'
_computing_data_reduction 'Bruker SAINT'
_computing_molecular_graphics 'Bruker SHELXTL'
_computing_publication_material 'Bruker SHELXTL'
_computing_structure_refinement 'SHELXL-2018/3 (Sheldrick, 2018)'
_computing_structure_solution 'SHELXT 2018/2 (Sheldrick, 2018)'
_diffrn_ambient_temperature 100(2)
_diffrn_detector_area_resol_mean 7.39
_diffrn_measured_fraction_theta_full 0.999
_diffrn_measured_fraction_theta_max 0.998
_diffrn_measurement_device_type 'Photon II'
_diffrn_measurement_method 'phi and omega scan'
_diffrn_radiation_type MoK\a
_diffrn_radiation_wavelength 0.71073
_diffrn_reflns_av_R_equivalents 0.0683
_diffrn_reflns_av_unetI/netI 0.0208
_diffrn_reflns_Laue_measured_fraction_full 0.999
_diffrn_reflns_Laue_measured_fraction_max 0.998
_diffrn_reflns_limit_h_max 13
_diffrn_reflns_limit_h_min -13
_diffrn_reflns_limit_k_max 20
_diffrn_reflns_limit_k_min -20
_diffrn_reflns_limit_l_max 33
_diffrn_reflns_limit_l_min -33
_diffrn_reflns_number 218442
_diffrn_reflns_point_group_measured_fraction_full 0.999
_diffrn_reflns_point_group_measured_fraction_max 0.998
_diffrn_reflns_theta_full 25.242
_diffrn_reflns_theta_max 28.378
_diffrn_reflns_theta_min 2.288
_diffrn_source 'microfocus X-ray source'
_exptl_absorpt_coefficient_mu 0.815
_exptl_absorpt_correction_T_max 0.2092
_exptl_absorpt_correction_T_min 0.1683
_exptl_absorpt_correction_type multi-scan
_exptl_absorpt_process_details 'SADABS (Bruker, 2016)'
_exptl_crystal_colour colorless
_exptl_crystal_density_diffrn 1.267
_exptl_crystal_description block
_exptl_crystal_F_000 1552
_exptl_crystal_size_max 0.110
_exptl_crystal_size_mid 0.100
_exptl_crystal_size_min 0.060
_refine_diff_density_max 0.608
_refine_diff_density_min -0.871
_refine_diff_density_rms 0.065
_refine_ls_extinction_method none
_refine_ls_goodness_of_fit_ref 1.151
_refine_ls_hydrogen_treatment constr
_refine_ls_matrix_type full
_refine_ls_number_parameters 387
_refine_ls_number_reflns 9701
_refine_ls_number_restraints 0
_refine_ls_restrained_S_all 1.151
_refine_ls_R_factor_all 0.0354
_refine_ls_R_factor_gt 0.0311
_refine_ls_shift/su_max 0.002
_refine_ls_shift/su_mean 0.000
_refine_ls_structure_factor_coef Fsqd
_refine_ls_weighting_details 'w=1/[\s^2^(Fo^2^)+(0.0268P)^2^+3.3319P] where P=(Fo^2^+2Fc^2^)/3'
_refine_ls_weighting_scheme calc
_refine_ls_wR_factor_gt 0.0706
_refine_ls_wR_factor_ref 0.0724
_reflns_Friedel_coverage 0.000
_reflns_number_gt 8903
_reflns_number_total 9701
_reflns_threshold_expression 'I > 2\s(I)'
_cod_data_source_file d4cc02101k2.cif
_cod_data_source_block mo_LSnMeOOCCCCOOMe_New
_cod_depositor_comments
;
The following automatic conversions were performed:

data item '_atom_sites_solution_primary' value 'direct method' was
changed to 'direct'.

Automatic conversion script
Id: cif_fix_values 8170 2020-07-09 18:12:32Z antanas 

 Adding full bibliography for 7133512--7133513.cif.
;
_cod_original_cell_volume 3879.1(6)
_cod_original_sg_symbol_H-M 'P 21/n'
_cod_database_code 7133513
_shelx_shelxl_version_number 2019/1
_shelx_space_group_comment
;
The symmetry employed for this shelxl refinement is uniquely defined
by the following loop, which should always be used as a source of
symmetry information in preference to the above space-group names.
They are only intended as comments.
;
_shelx_estimated_absorpt_t_min 0.916
_shelx_estimated_absorpt_t_max 0.953

loop_
_space_group_symop_operation_xyz
'x, y, z'
'-x+1/2, y+1/2, -z+1/2'
'-x, -y, -z'
'x-1/2, -y-1/2, z-1/2'

loop_
_atom_site_label
_atom_site_type_symbol
_atom_site_fract_x
_atom_site_fract_y
_atom_site_fract_z
_atom_site_U_iso_or_equiv
_atom_site_adp_type
_atom_site_occupancy
_atom_site_site_symmetry_order
_atom_site_calc_flag
_atom_site_refinement_flags_posn
_atom_site_refinement_flags_adp
_atom_site_refinement_flags_occupancy
_atom_site_disorder_assembly
_atom_site_disorder_group
Sn1 Sn 0.71892(2) 0.36363(2) 0.76561(2) 0.01871(4) Uani 1 1 d . . . . .
Si1 Si 0.68914(5) 0.24775(3) 0.57427(2) 0.01724(10) Uani 1 1 d . . . . .
Si2 Si 0.84375(6) 0.13244(4) 0.57577(2) 0.02254(11) Uani 1 1 d . . . . .
Si3 Si 0.47261(5) 0.19467(4) 0.54305(2) 0.02247(11) Uani 1 1 d . . . . .
Si4 Si 0.72381(7) 0.36027(4) 0.51241(2) 0.02900(13) Uani 1 1 d . . . . .
O1 O 0.61129(14) 0.14144(9) 0.70780(6) 0.0240(3) Uani 1 1 d . . . . .
O2 O 0.43930(13) 0.23248(9) 0.67978(6) 0.0232(3) Uani 1 1 d . . . . .
O3 O 0.91862(14) 0.35730(10) 0.62617(6) 0.0266(3) Uani 1 1 d . . . . .
O4 O 0.81676(15) 0.43594(9) 0.68258(6) 0.0265(3) Uani 1 1 d . . . . .
N1 N 0.51927(15) 0.42178(10) 0.75676(6) 0.0171(3) Uani 1 1 d . . . . .
N2 N 0.56275(15) 0.29839(10) 0.80293(6) 0.0183(3) Uani 1 1 d . . . . .
C1 C 0.47325(18) 0.36004(12) 0.78641(7) 0.0170(3) Uani 1 1 d . . . . .
C2 C 0.57037(19) 0.23861(13) 0.84965(8) 0.0205(4) Uani 1 1 d . . . . .
C3 C 0.4494(2) 0.17940(14) 0.84789(9) 0.0266(4) Uani 1 1 d . . . . .
H1 H 0.430166 0.150527 0.812695 0.040 Uiso 1 1 calc R U . . .
H2 H 0.373431 0.215094 0.853674 0.040 Uiso 1 1 calc R U . . .
H3 H 0.466917 0.134657 0.876173 0.040 Uiso 1 1 calc R U . . .
C4 C 0.5935(2) 0.29107(15) 0.90230(8) 0.0276(4) Uani 1 1 d . . . . .
H4 H 0.669381 0.330254 0.902540 0.041 Uiso 1 1 calc R U . . .
H5 H 0.611025 0.250363 0.932811 0.041 Uiso 1 1 calc R U . . .
H6 H 0.514952 0.326155 0.905233 0.041 Uiso 1 1 calc R U . . .
C5 C 0.6918(2) 0.18096(15) 0.84747(9) 0.0294(5) Uani 1 1 d . . . . .
H7 H 0.680367 0.148753 0.813316 0.044 Uiso 1 1 calc R U . . .
H8 H 0.702355 0.138998 0.877419 0.044 Uiso 1 1 calc R U . . .
H9 H 0.770459 0.218277 0.850292 0.044 Uiso 1 1 calc R U . . .
C6 C 0.33598(18) 0.35682(12) 0.79927(8) 0.0180(3) Uani 1 1 d . . . . .
C7 C 0.3041(2) 0.39960(13) 0.84433(8) 0.0226(4) Uani 1 1 d . . . . .
H14 H 0.367506 0.435797 0.865652 0.027 Uiso 1 1 calc R U . . .
C8 C 0.1796(2) 0.38931(15) 0.85804(9) 0.0279(4) Uani 1 1 d . . . . .
H13 H 0.158331 0.417729 0.889134 0.033 Uiso 1 1 calc R U . . .
C9 C 0.0863(2) 0.33790(16) 0.82666(9) 0.0307(5) Uani 1 1 d . . . . .
H12 H 0.001606 0.330336 0.836510 0.037 Uiso 1 1 calc R U . . .
C10 C 0.1163(2) 0.29731(15) 0.78079(9) 0.0271(4) Uani 1 1 d . . . . .
H11 H 0.051159 0.263457 0.758656 0.033 Uiso 1 1 calc R U . . .
C11 C 0.24152(19) 0.30610(13) 0.76716(8) 0.0215(4) Uani 1 1 d . . . . .
H10 H 0.262500 0.277583 0.736050 0.026 Uiso 1 1 calc R U . . .
C12 C 0.44790(19) 0.49083(12) 0.72216(8) 0.0201(4) Uani 1 1 d . . . . .
C13 C 0.5530(2) 0.55674(14) 0.71100(10) 0.0298(5) Uani 1 1 d . . . . .
H15 H 0.619261 0.526294 0.693769 0.045 Uiso 1 1 calc R U . . .
H16 H 0.595662 0.582865 0.744975 0.045 Uiso 1 1 calc R U . . .
H17 H 0.511469 0.603237 0.687101 0.045 Uiso 1 1 calc R U . . .
C14 C 0.3830(2) 0.45015(14) 0.66903(9) 0.0303(5) Uani 1 1 d . . . . .
H18 H 0.333734 0.495560 0.646550 0.045 Uiso 1 1 calc R U . . .
H19 H 0.322574 0.403310 0.676173 0.045 Uiso 1 1 calc R U . . .
H20 H 0.451093 0.425442 0.650257 0.045 Uiso 1 1 calc R U . . .
C15 C 0.3450(2) 0.53983(14) 0.74837(10) 0.0316(5) Uani 1 1 d . . . . .
H21 H 0.314332 0.591595 0.726688 0.047 Uiso 1 1 calc R U . . .
H22 H 0.384516 0.558604 0.784639 0.047 Uiso 1 1 calc R U . . .
H23 H 0.270242 0.500737 0.750604 0.047 Uiso 1 1 calc R U . . .
C16 C 0.65953(18) 0.28666(12) 0.68799(7) 0.0176(3) Uani 1 1 d . . . . .
C17 C 0.55697(18) 0.21922(12) 0.68986(7) 0.0178(3) Uani 1 1 d . . . . .
C18 C 0.5224(2) 0.07140(13) 0.71723(9) 0.0296(5) Uani 1 1 d . . . . .
H24 H 0.434175 0.095746 0.717586 0.044 Uiso 1 1 calc R U . . .
H25 H 0.554478 0.043549 0.751975 0.044 Uiso 1 1 calc R U . . .
H26 H 0.518164 0.027465 0.688504 0.044 Uiso 1 1 calc R U . . .
C19 C 0.71560(18) 0.30229(12) 0.64414(7) 0.0169(3) Uani 1 1 d . . . . .
C20 C 1.0166(2) 0.16731(17) 0.60253(13) 0.0440(6) Uani 1 1 d . . . . .
H27 H 1.075819 0.116618 0.603068 0.066 Uiso 1 1 calc R U . . .
H28 H 1.020743 0.190199 0.639146 0.066 Uiso 1 1 calc R U . . .
H29 H 1.043845 0.213376 0.579376 0.066 Uiso 1 1 calc R U . . .
C21 C 0.7992(3) 0.04132(15) 0.61944(11) 0.0373(5) Uani 1 1 d . . . . .
H30 H 0.717952 0.012797 0.601878 0.056 Uiso 1 1 calc R U . . .
H31 H 0.785406 0.065406 0.654214 0.056 Uiso 1 1 calc R U . . .
H32 H 0.870740 -0.001993 0.625124 0.056 Uiso 1 1 calc R U . . .
C22 C 0.8412(3) 0.0888(2) 0.50611(11) 0.0483(7) Uani 1 1 d . . . . .
H33 H 0.753674 0.064873 0.492457 0.073 Uiso 1 1 calc R U . . .
H34 H 0.907433 0.042214 0.506858 0.073 Uiso 1 1 calc R U . . .
H35 H 0.861298 0.136585 0.482544 0.073 Uiso 1 1 calc R U . . .
C23 C 0.4111(2) 0.09912(15) 0.57889(10) 0.0327(5) Uani 1 1 d . . . . .
H36 H 0.333171 0.073898 0.556467 0.049 Uiso 1 1 calc R U . . .
H37 H 0.387534 0.119157 0.613095 0.049 Uiso 1 1 calc R U . . .
H38 H 0.480306 0.054285 0.585865 0.049 Uiso 1 1 calc R U . . .
C24 C 0.3506(2) 0.28671(15) 0.54172(10) 0.0329(5) Uani 1 1 d . . . . .
H39 H 0.377371 0.335896 0.520720 0.049 Uiso 1 1 calc R U . . .
H40 H 0.347611 0.306345 0.578570 0.049 Uiso 1 1 calc R U . . .
H41 H 0.263094 0.266003 0.525169 0.049 Uiso 1 1 calc R U . . .
C25 C 0.4734(3) 0.15084(17) 0.47309(10) 0.0370(5) Uani 1 1 d . . . . .
H42 H 0.383380 0.134888 0.456764 0.055 Uiso 1 1 calc R U . . .
H43 H 0.530066 0.098676 0.474943 0.055 Uiso 1 1 calc R U . . .
H44 H 0.507144 0.196160 0.451180 0.055 Uiso 1 1 calc R U . . .
C26 C 0.8965(3) 0.36145(19) 0.49665(11) 0.0469(7) Uani 1 1 d . . . . .
H45 H 0.910999 0.308628 0.476040 0.070 Uiso 1 1 calc R U . . .
H46 H 0.959628 0.362364 0.530277 0.070 Uiso 1 1 calc R U . . .
H47 H 0.908932 0.413963 0.475430 0.070 Uiso 1 1 calc R U . . .
C27 C 0.6143(3) 0.35083(18) 0.44509(10) 0.0472(7) Uani 1 1 d . . . . .
H48 H 0.624428 0.403438 0.423606 0.071 Uiso 1 1 calc R U . . .
H49 H 0.522180 0.345549 0.450396 0.071 Uiso 1 1 calc R U . . .
H50 H 0.639169 0.298586 0.426215 0.071 Uiso 1 1 calc R U . . .
C28 C 0.6854(3) 0.47034(15) 0.54068(10) 0.0431(6) Uani 1 1 d . . . . .
H51 H 0.688370 0.516106 0.513478 0.065 Uiso 1 1 calc R U . . .
H52 H 0.750601 0.483507 0.572568 0.065 Uiso 1 1 calc R U . . .
H53 H 0.597112 0.468656 0.550698 0.065 Uiso 1 1 calc R U . . .
C29 C 0.81839(19) 0.37260(12) 0.65324(8) 0.0205(4) Uani 1 1 d . . . . .
C30 C 1.0265(2) 0.41937(17) 0.63611(11) 0.0387(6) Uani 1 1 d . . . . .
H54 H 1.098553 0.399439 0.617866 0.058 Uiso 1 1 calc R U . . .
H55 H 1.058023 0.423348 0.674898 0.058 Uiso 1 1 calc R U . . .
H56 H 0.996096 0.477393 0.622302 0.058 Uiso 1 1 calc R U . . .

loop_
_atom_site_aniso_label
_atom_site_aniso_U_11
_atom_site_aniso_U_22
_atom_site_aniso_U_33
_atom_site_aniso_U_23
_atom_site_aniso_U_13
_atom_site_aniso_U_12
Sn1 0.01493(6) 0.02411(7) 0.01704(7) -0.00265(5) 0.00243(4) -0.00104(5)
Si1 0.0215(2) 0.0148(2) 0.0158(2) 0.00016(18) 0.00403(19) 0.00213(18)
Si2 0.0247(3) 0.0194(2) 0.0237(3) -0.0007(2) 0.0046(2) 0.0057(2)
Si3 0.0231(3) 0.0216(3) 0.0216(3) -0.0034(2) 0.0005(2) 0.0010(2)
Si4 0.0472(4) 0.0209(3) 0.0198(3) 0.0035(2) 0.0080(2) -0.0010(2)
O1 0.0257(7) 0.0174(6) 0.0287(7) 0.0024(6) 0.0041(6) 0.0004(5)
O2 0.0200(7) 0.0205(7) 0.0293(7) -0.0019(6) 0.0049(5) -0.0018(5)
O3 0.0235(7) 0.0275(7) 0.0311(8) -0.0046(6) 0.0118(6) -0.0081(6)
O4 0.0303(8) 0.0231(7) 0.0267(7) -0.0066(6) 0.0066(6) -0.0074(6)
N1 0.0162(7) 0.0166(7) 0.0188(7) 0.0001(6) 0.0032(6) -0.0001(6)
N2 0.0173(7) 0.0212(8) 0.0168(7) 0.0035(6) 0.0043(6) 0.0026(6)
C1 0.0179(8) 0.0172(8) 0.0159(8) -0.0029(7) 0.0030(6) -0.0005(7)
C2 0.0222(9) 0.0211(9) 0.0178(9) 0.0036(7) 0.0023(7) 0.0038(7)
C3 0.0292(11) 0.0226(10) 0.0277(10) 0.0068(8) 0.0038(8) -0.0014(8)
C4 0.0318(11) 0.0309(11) 0.0190(9) 0.0019(8) 0.0003(8) 0.0024(9)
C5 0.0298(11) 0.0303(11) 0.0278(11) 0.0076(9) 0.0040(8) 0.0108(9)
C6 0.0167(8) 0.0165(8) 0.0210(9) 0.0037(7) 0.0044(7) 0.0038(6)
C7 0.0240(9) 0.0208(9) 0.0232(9) 0.0014(7) 0.0049(7) 0.0041(7)
C8 0.0286(11) 0.0314(11) 0.0259(10) 0.0050(8) 0.0112(8) 0.0107(8)
C9 0.0180(9) 0.0411(12) 0.0345(12) 0.0130(10) 0.0088(8) 0.0084(9)
C10 0.0174(9) 0.0318(11) 0.0313(11) 0.0070(9) 0.0014(8) -0.0017(8)
C11 0.0202(9) 0.0210(9) 0.0230(9) 0.0032(7) 0.0025(7) 0.0007(7)
C12 0.0205(9) 0.0173(8) 0.0223(9) 0.0047(7) 0.0034(7) 0.0008(7)
C13 0.0286(11) 0.0217(10) 0.0395(12) 0.0079(9) 0.0063(9) -0.0028(8)
C14 0.0364(12) 0.0257(10) 0.0258(10) 0.0053(8) -0.0037(9) -0.0018(9)
C15 0.0351(12) 0.0246(10) 0.0380(12) 0.0106(9) 0.0145(10) 0.0116(9)
C16 0.0177(8) 0.0177(8) 0.0178(8) -0.0010(7) 0.0038(7) 0.0021(7)
C17 0.0224(9) 0.0175(8) 0.0138(8) -0.0022(6) 0.0039(7) -0.0003(7)
C18 0.0386(12) 0.0185(9) 0.0315(11) 0.0040(8) 0.0051(9) -0.0054(8)
C19 0.0184(8) 0.0145(8) 0.0179(8) 0.0000(6) 0.0036(7) 0.0011(6)
C20 0.0259(12) 0.0329(12) 0.0709(19) -0.0007(12) 0.0011(12) 0.0053(10)
C21 0.0404(13) 0.0240(11) 0.0478(14) 0.0102(10) 0.0075(11) 0.0080(9)
C22 0.0573(17) 0.0532(16) 0.0350(13) -0.0121(12) 0.0091(12) 0.0235(14)
C23 0.0346(12) 0.0265(11) 0.0356(12) -0.0038(9) 0.0010(9) -0.0092(9)
C24 0.0300(11) 0.0327(12) 0.0341(12) -0.0025(9) -0.0005(9) 0.0085(9)
C25 0.0369(12) 0.0433(14) 0.0298(12) -0.0139(10) 0.0026(10) -0.0024(10)
C26 0.0629(18) 0.0498(16) 0.0338(13) 0.0010(11) 0.0250(13) -0.0143(13)
C27 0.081(2) 0.0368(14) 0.0213(11) 0.0092(10) 0.0002(12) -0.0056(13)
C28 0.0706(19) 0.0202(10) 0.0362(13) 0.0048(9) 0.0020(12) 0.0070(11)
C29 0.0223(9) 0.0206(9) 0.0189(9) 0.0012(7) 0.0047(7) -0.0009(7)
C30 0.0307(12) 0.0425(13) 0.0453(14) -0.0062(11) 0.0137(10) -0.0190(10)

loop_
_atom_type_symbol
_atom_type_description
_atom_type_scat_dispersion_real
_atom_type_scat_dispersion_imag
_atom_type_scat_source
C C 0.0033 0.0016 'International Tables Vol C Tables 4.2.6.8 and 6.1.1.4'
H H 0.0000 0.0000 'International Tables Vol C Tables 4.2.6.8 and 6.1.1.4'
N N 0.0061 0.0033 'International Tables Vol C Tables 4.2.6.8 and 6.1.1.4'
O O 0.0106 0.0060 'International Tables Vol C Tables 4.2.6.8 and 6.1.1.4'
Si Si 0.0817 0.0704 'International Tables Vol C Tables 4.2.6.8 and 6.1.1.4'
Sn Sn -0.6537 1.4246 'International Tables Vol C Tables 4.2.6.8 and 6.1.1.4'

loop_
_geom_angle_atom_site_label_1
_geom_angle_atom_site_label_2
_geom_angle_atom_site_label_3
_geom_angle
_geom_angle_site_symmetry_1
_geom_angle_site_symmetry_3
_geom_angle_publ_flag
N1 Sn1 N2 59.92(6) . . ?
N1 Sn1 C16 90.17(6) . . ?
N2 Sn1 C16 91.28(6) . . ?
N1 Sn1 C1 29.97(6) . . ?
N2 Sn1 C1 29.96(6) . . ?
C16 Sn1 C1 91.56(6) . . ?
C19 Si1 Si2 108.03(6) . . ?
C19 Si1 Si3 115.79(6) . . ?
Si2 Si1 Si3 110.18(3) . . ?
C19 Si1 Si4 105.99(6) . . ?
Si2 Si1 Si4 111.85(3) . . ?
Si3 Si1 Si4 104.97(3) . . ?
C21 Si2 C22 108.76(14) . . ?
C21 Si2 C20 107.83(12) . . ?
C22 Si2 C20 107.83(14) . . ?
C21 Si2 Si1 109.30(8) . . ?
C22 Si2 Si1 109.89(9) . . ?
C20 Si2 Si1 113.13(8) . . ?
C23 Si3 C24 108.06(11) . . ?
C23 Si3 C25 103.26(11) . . ?
C24 Si3 C25 110.52(11) . . ?
C23 Si3 Si1 118.31(8) . . ?
C24 Si3 Si1 109.90(8) . . ?
C25 Si3 Si1 106.50(8) . . ?
C26 Si4 C27 104.96(14) . . ?
C26 Si4 C28 109.51(13) . . ?
C27 Si4 C28 106.05(12) . . ?
C26 Si4 Si1 113.05(9) . . ?
C27 Si4 Si1 113.83(9) . . ?
C28 Si4 Si1 109.13(9) . . ?
C17 O1 C18 117.35(16) . . ?
C29 O3 C30 115.36(17) . . ?
C1 N1 C12 129.93(16) . . ?
C1 N1 Sn1 94.00(11) . . ?
C12 N1 Sn1 134.89(12) . . ?
C1 N2 C2 128.76(16) . . ?
C1 N2 Sn1 93.66(11) . . ?
C2 N2 Sn1 131.46(12) . . ?
N2 C1 N1 112.37(16) . . ?
N2 C1 C6 122.45(16) . . ?
N1 C1 C6 125.16(16) . . ?
N2 C1 Sn1 56.38(9) . . ?
N1 C1 Sn1 56.03(9) . . ?
C6 C1 Sn1 178.68(13) . . ?
N2 C2 C3 113.56(16) . . ?
N2 C2 C4 110.49(16) . . ?
C3 C2 C4 110.05(17) . . ?
N2 C2 C5 105.15(15) . . ?
C3 C2 C5 109.02(17) . . ?
C4 C2 C5 108.33(17) . . ?
C2 C3 H1 109.5 . . ?
C2 C3 H2 109.5 . . ?
H1 C3 H2 109.5 . . ?
C2 C3 H3 109.5 . . ?
H1 C3 H3 109.5 . . ?
H2 C3 H3 109.5 . . ?
C2 C4 H4 109.5 . . ?
C2 C4 H5 109.5 . . ?
H4 C4 H5 109.5 . . ?
C2 C4 H6 109.5 . . ?
H4 C4 H6 109.5 . . ?
H5 C4 H6 109.5 . . ?
C2 C5 H7 109.5 . . ?
C2 C5 H8 109.5 . . ?
H7 C5 H8 109.5 . . ?
C2 C5 H9 109.5 . . ?
H7 C5 H9 109.5 . . ?
H8 C5 H9 109.5 . . ?
C11 C6 C7 119.89(18) . . ?
C11 C6 C1 119.02(17) . . ?
C7 C6 C1 120.99(17) . . ?
C8 C7 C6 119.90(19) . . ?
C8 C7 H14 120.0 . . ?
C6 C7 H14 120.0 . . ?
C9 C8 C7 120.3(2) . . ?
C9 C8 H13 119.9 . . ?
C7 C8 H13 119.9 . . ?
C8 C9 C10 120.08(19) . . ?
C8 C9 H12 120.0 . . ?
C10 C9 H12 120.0 . . ?
C9 C10 C11 120.1(2) . . ?
C9 C10 H11 120.0 . . ?
C11 C10 H11 120.0 . . ?
C10 C11 C6 119.75(19) . . ?
C10 C11 H10 120.1 . . ?
C6 C11 H10 120.1 . . ?
N1 C12 C14 109.51(16) . . ?
N1 C12 C15 113.75(16) . . ?
C14 C12 C15 109.96(18) . . ?
N1 C12 C13 105.91(15) . . ?
C14 C12 C13 108.97(17) . . ?
C15 C12 C13 108.58(17) . . ?
C12 C13 H15 109.5 . . ?
C12 C13 H16 109.5 . . ?
H15 C13 H16 109.5 . . ?
C12 C13 H17 109.5 . . ?
H15 C13 H17 109.5 . . ?
H16 C13 H17 109.5 . . ?
C12 C14 H18 109.5 . . ?
C12 C14 H19 109.5 . . ?
H18 C14 H19 109.5 . . ?
C12 C14 H20 109.5 . . ?
H18 C14 H20 109.5 . . ?
H19 C14 H20 109.5 . . ?
C12 C15 H21 109.5 . . ?
C12 C15 H22 109.5 . . ?
H21 C15 H22 109.5 . . ?
C12 C15 H23 109.5 . . ?
H21 C15 H23 109.5 . . ?
H22 C15 H23 109.5 . . ?
C19 C16 C17 123.43(17) . . ?
C19 C16 Sn1 121.54(13) . . ?
C17 C16 Sn1 115.04(12) . . ?
O2 C17 O1 124.01(17) . . ?
O2 C17 C16 124.85(17) . . ?
O1 C17 C16 111.02(16) . . ?
O1 C18 H24 109.5 . . ?
O1 C18 H25 109.5 . . ?
H24 C18 H25 109.5 . . ?
O1 C18 H26 109.5 . . ?
H24 C18 H26 109.5 . . ?
H25 C18 H26 109.5 . . ?
C16 C19 C29 112.70(16) . . ?
C16 C19 Si1 131.15(14) . . ?
C29 C19 Si1 116.13(13) . . ?
Si2 C20 H27 109.5 . . ?
Si2 C20 H28 109.5 . . ?
H27 C20 H28 109.5 . . ?
Si2 C20 H29 109.5 . . ?
H27 C20 H29 109.5 . . ?
H28 C20 H29 109.5 . . ?
Si2 C21 H30 109.5 . . ?
Si2 C21 H31 109.5 . . ?
H30 C21 H31 109.5 . . ?
Si2 C21 H32 109.5 . . ?
H30 C21 H32 109.5 . . ?
H31 C21 H32 109.5 . . ?
Si2 C22 H33 109.5 . . ?
Si2 C22 H34 109.5 . . ?
H33 C22 H34 109.5 . . ?
Si2 C22 H35 109.5 . . ?
H33 C22 H35 109.5 . . ?
H34 C22 H35 109.5 . . ?
Si3 C23 H36 109.5 . . ?
Si3 C23 H37 109.5 . . ?
H36 C23 H37 109.5 . . ?
Si3 C23 H38 109.5 . . ?
H36 C23 H38 109.5 . . ?
H37 C23 H38 109.5 . . ?
Si3 C24 H39 109.5 . . ?
Si3 C24 H40 109.5 . . ?
H39 C24 H40 109.5 . . ?
Si3 C24 H41 109.5 . . ?
H39 C24 H41 109.5 . . ?
H40 C24 H41 109.5 . . ?
Si3 C25 H42 109.5 . . ?
Si3 C25 H43 109.5 . . ?
H42 C25 H43 109.5 . . ?
Si3 C25 H44 109.5 . . ?
H42 C25 H44 109.5 . . ?
H43 C25 H44 109.5 . . ?
Si4 C26 H45 109.5 . . ?
Si4 C26 H46 109.5 . . ?
H45 C26 H46 109.5 . . ?
Si4 C26 H47 109.5 . . ?
H45 C26 H47 109.5 . . ?
H46 C26 H47 109.5 . . ?
Si4 C27 H48 109.5 . . ?
Si4 C27 H49 109.5 . . ?
H48 C27 H49 109.5 . . ?
Si4 C27 H50 109.5 . . ?
H48 C27 H50 109.5 . . ?
H49 C27 H50 109.5 . . ?
Si4 C28 H51 109.5 . . ?
Si4 C28 H52 109.5 . . ?
H51 C28 H52 109.5 . . ?
Si4 C28 H53 109.5 . . ?
H51 C28 H53 109.5 . . ?
H52 C28 H53 109.5 . . ?
O4 C29 O3 122.17(18) . . ?
O4 C29 C19 125.51(18) . . ?
O3 C29 C19 112.29(16) . . ?
O3 C30 H54 109.5 . . ?
O3 C30 H55 109.5 . . ?
H54 C30 H55 109.5 . . ?
O3 C30 H56 109.5 . . ?
H54 C30 H56 109.5 . . ?
H55 C30 H56 109.5 . . ?

loop_
_geom_bond_atom_site_label_1
_geom_bond_atom_site_label_2
_geom_bond_distance
_geom_bond_site_symmetry_2
_geom_bond_publ_flag
Sn1 N1 2.2115(15) . ?
Sn1 N2 2.2197(16) . ?
Sn1 C16 2.2750(18) . ?
Sn1 C1 2.6601(18) . ?
Si1 C19 1.9239(19) . ?
Si1 Si2 2.3610(7) . ?
Si1 Si3 2.3777(8) . ?
Si1 Si4 2.3779(8) . ?
Si2 C21 1.870(2) . ?
Si2 C22 1.871(3) . ?
Si2 C20 1.872(3) . ?
Si3 C23 1.872(2) . ?
Si3 C24 1.874(2) . ?
Si3 C25 1.885(2) . ?
Si4 C26 1.880(3) . ?
Si4 C27 1.883(3) . ?
Si4 C28 1.884(2) . ?
O1 C17 1.353(2) . ?
O1 C18 1.447(2) . ?
O2 C17 1.212(2) . ?
O3 C29 1.344(2) . ?
O3 C30 1.446(2) . ?
O4 C29 1.215(2) . ?
N1 C1 1.332(2) . ?
N1 C12 1.480(2) . ?
N2 C1 1.331(2) . ?
N2 C2 1.478(2) . ?
C1 C6 1.498(2) . ?
C2 C3 1.530(3) . ?
C2 C4 1.532(3) . ?
C2 C5 1.533(3) . ?
C3 H1 0.9800 . ?
C3 H2 0.9800 . ?
C3 H3 0.9800 . ?
C4 H4 0.9800 . ?
C4 H5 0.9800 . ?
C4 H6 0.9800 . ?
C5 H7 0.9800 . ?
C5 H8 0.9800 . ?
C5 H9 0.9800 . ?
C6 C11 1.391(3) . ?
C6 C7 1.392(3) . ?
C7 C8 1.387(3) . ?
C7 H14 0.9500 . ?
C8 C9 1.381(3) . ?
C8 H13 0.9500 . ?
C9 C10 1.387(3) . ?
C9 H12 0.9500 . ?
C10 C11 1.391(3) . ?
C10 H11 0.9500 . ?
C11 H10 0.9500 . ?
C12 C14 1.526(3) . ?
C12 C15 1.527(3) . ?
C12 C13 1.532(3) . ?
C13 H15 0.9800 . ?
C13 H16 0.9800 . ?
C13 H17 0.9800 . ?
C14 H18 0.9800 . ?
C14 H19 0.9800 . ?
C14 H20 0.9800 . ?
C15 H21 0.9800 . ?
C15 H22 0.9800 . ?
C15 H23 0.9800 . ?
C16 C19 1.347(2) . ?
C16 C17 1.476(3) . ?
C18 H24 0.9800 . ?
C18 H25 0.9800 . ?
C18 H26 0.9800 . ?
C19 C29 1.494(3) . ?
C20 H27 0.9800 . ?
C20 H28 0.9800 . ?
C20 H29 0.9800 . ?
C21 H30 0.9800 . ?
C21 H31 0.9800 . ?
C21 H32 0.9800 . ?
C22 H33 0.9800 . ?
C22 H34 0.9800 . ?
C22 H35 0.9800 . ?
C23 H36 0.9800 . ?
C23 H37 0.9800 . ?
C23 H38 0.9800 . ?
C24 H39 0.9800 . ?
C24 H40 0.9800 . ?
C24 H41 0.9800 . ?
C25 H42 0.9800 . ?
C25 H43 0.9800 . ?
C25 H44 0.9800 . ?
C26 H45 0.9800 . ?
C26 H46 0.9800 . ?
C26 H47 0.9800 . ?
C27 H48 0.9800 . ?
C27 H49 0.9800 . ?
C27 H50 0.9800 . ?
C28 H51 0.9800 . ?
C28 H52 0.9800 . ?
C28 H53 0.9800 . ?
C30 H54 0.9800 . ?
C30 H55 0.9800 . ?
C30 H56 0.9800 . ?

loop_
_geom_torsion_atom_site_label_1
_geom_torsion_atom_site_label_2
_geom_torsion_atom_site_label_3
_geom_torsion_atom_site_label_4
_geom_torsion
_geom_torsion_site_symmetry_1
_geom_torsion_site_symmetry_2
_geom_torsion_site_symmetry_3
_geom_torsion_site_symmetry_4
_geom_torsion_publ_flag
C2 N2 C1 N1 156.69(18) . . . . ?
Sn1 N2 C1 N1 2.25(16) . . . . ?
C2 N2 C1 C6 -24.8(3) . . . . ?
Sn1 N2 C1 C6 -179.28(15) . . . . ?
C2 N2 C1 Sn1 154.4(2) . . . . ?
C12 N1 C1 N2 166.59(17) . . . . ?
Sn1 N1 C1 N2 -2.26(16) . . . . ?
C12 N1 C1 C6 -11.8(3) . . . . ?
Sn1 N1 C1 C6 179.32(16) . . . . ?
C12 N1 C1 Sn1 168.8(2) . . . . ?
C1 N2 C2 C3 59.5(3) . . . . ?
Sn1 N2 C2 C3 -155.59(14) . . . . ?
C1 N2 C2 C4 -64.7(2) . . . . ?
Sn1 N2 C2 C4 80.2(2) . . . . ?
C1 N2 C2 C5 178.58(19) . . . . ?
Sn1 N2 C2 C5 -36.5(2) . . . . ?
N2 C1 C6 C11 -83.3(2) . . . . ?
N1 C1 C6 C11 95.0(2) . . . . ?
N2 C1 C6 C7 93.1(2) . . . . ?
N1 C1 C6 C7 -88.6(2) . . . . ?
C11 C6 C7 C8 2.0(3) . . . . ?
C1 C6 C7 C8 -174.32(18) . . . . ?
C6 C7 C8 C9 -1.1(3) . . . . ?
C7 C8 C9 C10 -0.9(3) . . . . ?
C8 C9 C10 C11 1.9(3) . . . . ?
C9 C10 C11 C6 -1.0(3) . . . . ?
C7 C6 C11 C10 -1.0(3) . . . . ?
C1 C6 C11 C10 175.40(17) . . . . ?
C1 N1 C12 C14 -77.8(2) . . . . ?
Sn1 N1 C12 C14 86.4(2) . . . . ?
C1 N1 C12 C15 45.7(3) . . . . ?
Sn1 N1 C12 C15 -150.15(15) . . . . ?
C1 N1 C12 C13 164.82(19) . . . . ?
Sn1 N1 C12 C13 -31.0(2) . . . . ?
C18 O1 C17 O2 -2.4(3) . . . . ?
C18 O1 C17 C16 173.64(16) . . . . ?
C19 C16 C17 O2 -92.4(2) . . . . ?
Sn1 C16 C17 O2 87.9(2) . . . . ?
C19 C16 C17 O1 91.6(2) . . . . ?
Sn1 C16 C17 O1 -88.05(16) . . . . ?
C17 C16 C19 C29 -178.84(16) . . . . ?
Sn1 C16 C19 C29 0.8(2) . . . . ?
C17 C16 C19 Si1 -0.9(3) . . . . ?
Sn1 C16 C19 Si1 178.75(10) . . . . ?
C30 O3 C29 O4 2.4(3) . . . . ?
C30 O3 C29 C19 -175.72(18) . . . . ?
C16 C19 C29 O4 -32.6(3) . . . . ?
Si1 C19 C29 O4 149.18(17) . . . . ?
C16 C19 C29 O3 145.50(17) . . . . ?
Si1 C19 C29 O3 -32.8(2) . . . . ?
